data_7052595
loop_
_publ_author_name
'Gromov, Sergey P.'
'Vedernikov, Artem I.'
'Lobova, Natalia A.'
'Kuz'mina, Lyudmila G.'
'Basok, Stepan S.'
'Strelenko, Yuri A.'
'Alfimov, Michael V.'
'Howard, Judith A. K.'

_publ_section_title
;
 Controlled self-assembly of bis(crown)stilbenes into unusual
 bis-sandwich complexes: structure and stereoselective [2+2]
 photocycloaddition
;
_journal_issue 3
_journal_name_full 'New Journal of Chemistry'
_journal_page_first 724
_journal_paper_doi 10.1039/c0nj00780c
_journal_volume 35
_journal_year 2011
_chemical_formula_sum 'C78 H116 Ca2 Cl4 O45'
_chemical_formula_weight 1995.67
_chemical_name_systematic
;
?
;
_space_group_IT_number 2
_symmetry_cell_setting triclinic
_symmetry_space_group_name_Hall '-P 1'
_symmetry_space_group_name_H-M 'P -1'
_atom_sites_solution_hydrogens geom
_atom_sites_solution_primary direct
_atom_sites_solution_secondary difmap
_audit_creation_method SHELXL-97
_cell_angle_alpha 78.740(3)
_cell_angle_beta 84.002(3)
_cell_angle_gamma 87.880(3)
_cell_formula_units_Z 2
_cell_length_a 14.4368(8)
_cell_length_b 17.9290(11)
_cell_length_c 18.9170(11)
_cell_measurement_reflns_used 1332
_cell_measurement_temperature 120.0(2)
_cell_measurement_theta_max 18.958
_cell_measurement_theta_min 2.562
_cell_volume 4775.2(5)
_computing_structure_refinement 'SHELXL-97 (Sheldrick, 1997)'
_computing_structure_solution 'SHELXS-97 (Sheldrick, 1990)'
_diffrn_ambient_temperature 120.0(2)
_diffrn_measured_fraction_theta_full 0.987
_diffrn_measured_fraction_theta_max 0.987
_diffrn_measurement_device_type 'Bruker SMART-6K'
_diffrn_measurement_method /W
_diffrn_radiation_monochromator graphite
_diffrn_radiation_source 'fine-focus sealed tube'
_diffrn_radiation_type MoK\a
_diffrn_radiation_wavelength 0.71073
_diffrn_reflns_av_R_equivalents 0.2700
_diffrn_reflns_av_sigmaI/netI 0.5067
_diffrn_reflns_limit_h_max 19
_diffrn_reflns_limit_h_min -19
_diffrn_reflns_limit_k_max 24
_diffrn_reflns_limit_k_min -24
_diffrn_reflns_limit_l_max 25
_diffrn_reflns_limit_l_min -25
_diffrn_reflns_number 46792
_diffrn_reflns_theta_full 29.00
_diffrn_reflns_theta_max 29.00
_diffrn_reflns_theta_min 1.10
_exptl_absorpt_coefficient_mu 0.324
_exptl_absorpt_correction_T_max 0.9936
_exptl_absorpt_correction_T_min 0.8980
_exptl_absorpt_correction_type multi-scan
_exptl_crystal_colour colourless
_exptl_crystal_density_diffrn 1.388
_exptl_crystal_density_method 'not measured'
_exptl_crystal_description plate
_exptl_crystal_F_000 2104
_exptl_crystal_size_max 0.34
_exptl_crystal_size_mid 0.24
_exptl_crystal_size_min 0.02
_refine_diff_density_max 1.085
_refine_diff_density_min -0.479
_refine_diff_density_rms 0.120
_refine_ls_extinction_method none
_refine_ls_goodness_of_fit_ref 0.877
_refine_ls_hydrogen_treatment constr
_refine_ls_matrix_type full
_refine_ls_number_parameters 1254
_refine_ls_number_reflns 25054
_refine_ls_number_restraints 591
_refine_ls_restrained_S_all 0.909
_refine_ls_R_factor_all 0.3780
_refine_ls_R_factor_gt 0.1145
_refine_ls_shift/su_max 0.000
_refine_ls_shift/su_mean 0.000
_refine_ls_structure_factor_coef Fsqd
_refine_ls_weighting_details 'calc w=1/[\s^2^(Fo^2^)+(0.0892P)^2^+0.0000P] where P=(Fo^2^+2Fc^2^)/3'
_refine_ls_weighting_scheme calc
_refine_ls_wR_factor_gt 0.2320
_refine_ls_wR_factor_ref 0.2961
_reflns_number_gt 5685
_reflns_number_total 25054
_reflns_threshold_expression >2sigma(I)
_cod_data_source_file C0NJ00780C.TXT
_cod_data_source_block 4b+Ca
_cod_depositor_comments
;
The following automatic conversions were performed:
'_symmetry_cell_setting' value 'Triclinic' changed to 'triclinic'
according to '/home/saulius/struct/CIF-dictionaries/cif_core.dic'
dictionary named 'cif_core.dic' version 2.4.1 from 2010-06-29.

Automatic conversion script
Id: cif_fix_enum 1555 2011-01-17 13:19:09Z saulius 
;
_cod_original_sg_symbol_H-M P-1
_cod_database_code 7052595

loop_
_symmetry_equiv_pos_as_xyz
'x, y, z'
'-x, -y, -z'

loop_
_atom_site_label
_atom_site_type_symbol
_atom_site_fract_x
_atom_site_fract_y
_atom_site_fract_z
_atom_site_U_iso_or_equiv
_atom_site_adp_type
_atom_site_occupancy
_atom_site_symmetry_multiplicity
_atom_site_calc_flag
_atom_site_refinement_flags
_atom_site_disorder_assembly
_atom_site_disorder_group
Cl1 Cl 0.70692(18) 0.35971(15) 0.14617(13) 0.0329(6) Uani 1 1 d . . .
O11' O 0.6613(6) 0.4320(4) 0.1209(4) 0.056(2) Uani 1 1 d . . .
O12' O 0.7497(5) 0.3300(4) 0.0855(3) 0.0423(19) Uani 1 1 d . . .
O13' O 0.6372(5) 0.3058(5) 0.1873(4) 0.063(2) Uani 1 1 d . . .
O14' O 0.7753(5) 0.3719(4) 0.1932(4) 0.049(2) Uani 1 1 d . . .
Cl2 Cl 0.58557(18) 0.83784(15) 0.36860(17) 0.0427(7) Uani 1 1 d . . .
O21 O 0.6267(5) 0.9108(4) 0.3627(4) 0.052(2) Uani 1 1 d . . .
O22 O 0.4993(5) 0.8296(4) 0.4171(5) 0.064(3) Uani 1 1 d . . .
O23 O 0.5669(5) 0.8278(4) 0.2971(4) 0.055(2) Uani 1 1 d . . .
O24 O 0.6489(5) 0.7783(4) 0.3971(4) 0.047(2) Uani 1 1 d . . .
Cl3 Cl 0.08587(19) 0.35948(17) 0.33896(16) 0.0484(8) Uani 1 1 d D . .
O31 O -0.0049(4) 0.3464(4) 0.3745(4) 0.054(2) Uani 1 1 d D A .
O32 O 0.0841(7) 0.3911(9) 0.2646(5) 0.057(4) Uani 0.77(3) 1 d PDU A 1
O33 O 0.1399(11) 0.2923(8) 0.3504(11) 0.128(8) Uani 0.77(3) 1 d PDU A 1
O34 O 0.1268(10) 0.4162(12) 0.3712(8) 0.099(6) Uani 0.77(3) 1 d PDU A 1
O35 O 0.1125(17) 0.2927(15) 0.309(2) 0.063(15) Uani 0.23(3) 1 d PDU A 2
O36 O 0.1495(13) 0.371(2) 0.3855(11) 0.032(11) Uani 0.23(3) 1 d PDU A 2
O37 O 0.0836(18) 0.4216(19) 0.2795(17) 0.13(3) Uani 0.23(3) 1 d PDU A 2
Cl4 Cl 0.7845(4) 0.7399(4) 0.1241(3) 0.078(2) Uani 0.612(3) 1 d PDU B -1
O41 O 0.8799(6) 0.7297(8) 0.1231(7) 0.084(5) Uani 0.612(3) 1 d PDU B -1
O42 O 0.7559(9) 0.8084(7) 0.0798(7) 0.097(6) Uani 0.612(3) 1 d PDU B -1
O43 O 0.7575(10) 0.6788(8) 0.0869(9) 0.132(8) Uani 0.612(3) 1 d PDU B -1
O44 O 0.7435(11) 0.7305(10) 0.1924(6) 0.156(9) Uani 0.612(3) 1 d PDU B -1
O10W O 0.545(2) 0.9823(17) 0.073(2) 0.086(10) Uani 0.3062(16) 1 d PU B -1
Cl5 Cl 0.4784(8) 1.0060(6) 0.0286(5) 0.086(3) Uani 0.388(3) 1 d PDU B -2
O51 O 0.3962(12) 1.0303(15) -0.0003(11) 0.080(8) Uani 0.388(3) 1 d PDU B -2
O52 O 0.5496(19) 1.0599(18) -0.0042(13) 0.143(15) Uani 0.388(3) 1 d PDU B -2
O53 O 0.513(2) 0.9374(11) 0.0060(12) 0.102(10) Uani 0.388(3) 1 d PDU B -2
O54 O 0.4737(15) 0.9987(11) 0.1035(8) 0.088(8) Uani 0.388(3) 1 d PDU B -2
O11W O 0.877(3) 0.541(2) 0.088(2) 0.073(13) Uani 0.1938(16) 1 d PU B -2
Ca1 Ca 0.45080(12) 0.48840(10) 0.30941(10) 0.0184(4) Uani 1 1 d . . .
Ca2 Ca 0.12509(13) 0.88235(11) 0.85456(10) 0.0232(5) Uani 1 1 d . . .
O1W O 0.3953(4) 0.5975(3) 0.2312(3) 0.0258(15) Uani 1 1 d . . .
O2W O 0.4826(4) 0.4532(3) 0.1946(3) 0.0288(16) Uani 1 1 d . . .
O3W O 0.2941(4) 0.4624(4) 0.3008(4) 0.0412(19) Uani 1 1 d . . .
O4W O 0.0251(4) 0.9384(3) 0.7663(3) 0.0229(14) Uani 1 1 d . . .
O5W O 0.0171(4) 0.9510(3) 0.9233(3) 0.0310(16) Uani 1 1 d . . .
O6W O 0.1802(4) 1.0103(4) 0.8193(4) 0.0373(18) Uani 1 1 d . . .
O1 O 0.3810(4) 0.4624(3) 0.4403(3) 0.0238(15) Uani 1 1 d U . .
O2 O 0.4477(4) 0.3524(3) 0.3737(3) 0.0221(14) Uani 1 1 d . . .
O3 O 0.6045(4) 0.4278(3) 0.3157(3) 0.0246(15) Uani 1 1 d . . .
O4 O 0.5810(4) 0.5801(3) 0.2741(3) 0.0252(15) Uani 1 1 d . . .
O5 O 0.4568(4) 0.5877(3) 0.3870(3) 0.0199(14) Uani 1 1 d . . .
O6 O 0.2744(4) 0.8618(4) 0.7869(3) 0.0295(16) Uani 1 1 d . . .
O7 O 0.2677(4) 0.8912(4) 0.9189(3) 0.0281(16) Uani 1 1 d . . .
O8 O 0.1185(4) 0.8029(4) 0.9781(3) 0.0268(15) Uani 1 1 d . . .
O9 O 0.0032(4) 0.7829(3) 0.8779(3) 0.0244(15) Uani 1 1 d . . .
O10 O 0.1375(4) 0.7910(3) 0.7677(3) 0.0210(14) Uani 1 1 d . . .
O11 O -0.0997(4) 0.9678(3) 0.6524(3) 0.0235(15) Uani 1 1 d . . .
O12 O -0.1661(4) 0.9573(3) 0.7997(3) 0.0245(15) Uani 1 1 d . . .
O13 O -0.0579(4) 1.0774(4) 0.8402(4) 0.0322(16) Uani 1 1 d . . .
O14 O 0.0946(4) 1.1149(3) 0.7216(3) 0.0285(16) Uani 1 1 d . . .
O15 O 0.0586(4) 1.0284(3) 0.6236(3) 0.0240(15) Uani 1 1 d . . .
O16 O 0.2129(4) 0.6826(3) 0.2012(3) 0.0264(15) Uani 1 1 d . . .
O17 O 0.2311(5) 0.5368(4) 0.1737(4) 0.0436(19) Uani 1 1 d . . .
O18 O 0.4036(5) 0.5461(4) 0.0791(4) 0.0416(19) Uani 1 1 d . . .
O19 O 0.5099(4) 0.6671(4) 0.1120(3) 0.0309(16) Uani 1 1 d . . .
O20 O 0.3606(4) 0.7619(3) 0.1574(3) 0.0233(15) Uani 1 1 d . . .
C1 C 0.1946(6) 0.7320(5) 0.4925(5) 0.021(2) Uani 1 1 d . . .
H1A H 0.1416 0.7193 0.5311 0.026 Uiso 1 1 calc R . .
C2 C 0.2459(6) 0.8020(5) 0.5072(4) 0.022(2) Uani 1 1 d . . .
H2A H 0.3086 0.8056 0.4787 0.027 Uiso 1 1 calc R . .
C3 C 0.1746(6) 0.8552(5) 0.4615(5) 0.023(2) Uani 1 1 d . . .
H3A H 0.2068 0.8976 0.4263 0.028 Uiso 1 1 calc R . .
C4 C 0.1562(6) 0.7880(5) 0.4251(4) 0.021(2) Uani 1 1 d . . .
H4A H 0.0882 0.7813 0.4227 0.026 Uiso 1 1 calc R . .
C5 C 0.2450(6) 0.6600(5) 0.4832(4) 0.0168(19) Uani 1 1 d U . .
C6 C 0.2043(6) 0.5907(5) 0.5130(4) 0.022(2) Uani 1 1 d . . .
H6A H 0.1469 0.5897 0.5427 0.027 Uiso 1 1 calc R . .
C7 C 0.2461(6) 0.5217(5) 0.5001(4) 0.021(2) Uani 1 1 d . . .
H7A H 0.2166 0.4746 0.5195 0.026 Uiso 1 1 calc R . .
C8 C 0.3308(6) 0.5243(5) 0.4588(5) 0.024(2) Uani 1 1 d . . .
C9 C 0.3728(6) 0.5934(5) 0.4300(4) 0.019(2) Uani 1 1 d . . .
C10 C 0.3326(6) 0.6604(5) 0.4418(4) 0.018(2) Uani 1 1 d U . .
H10A H 0.3632 0.7071 0.4223 0.022 Uiso 1 1 calc R . .
C11 C 0.3492(6) 0.3874(5) 0.4690(5) 0.025(2) Uani 1 1 d . . .
H11A H 0.2931 0.3773 0.4466 0.030 Uiso 1 1 calc R . .
H11B H 0.3337 0.3802 0.5221 0.030 Uiso 1 1 calc R . .
C12 C 0.4283(6) 0.3360(5) 0.4507(4) 0.024(2) Uani 1 1 d . . .
H12A H 0.4837 0.3456 0.4741 0.029 Uiso 1 1 calc R . .
H12B H 0.4109 0.2821 0.4677 0.029 Uiso 1 1 calc R . .
C13 C 0.5284(6) 0.3106(5) 0.3507(5) 0.027(2) Uani 1 1 d . . .
H13A H 0.5246 0.3038 0.3004 0.033 Uiso 1 1 calc R . .
H13B H 0.5298 0.2595 0.3821 0.033 Uiso 1 1 calc R . .
C14 C 0.6168(6) 0.3518(5) 0.3544(5) 0.029(2) Uani 1 1 d . . .
H14A H 0.6268 0.3518 0.4054 0.035 Uiso 1 1 calc R . .
H14B H 0.6712 0.3268 0.3317 0.035 Uiso 1 1 calc R . .
C15 C 0.6862(6) 0.4746(5) 0.3065(5) 0.029(2) Uani 1 1 d . . .
H15A H 0.7421 0.4466 0.2898 0.035 Uiso 1 1 calc R . .
H15B H 0.6968 0.4891 0.3529 0.035 Uiso 1 1 calc R . .
C16 C 0.6673(6) 0.5438(5) 0.2509(5) 0.031(2) Uani 1 1 d . . .
H16A H 0.7193 0.5797 0.2449 0.037 Uiso 1 1 calc R . .
H16B H 0.6624 0.5290 0.2037 0.037 Uiso 1 1 calc R . .
C17 C 0.5942(6) 0.6340(5) 0.3196(5) 0.028(2) Uani 1 1 d . . .
H17A H 0.6271 0.6791 0.2906 0.034 Uiso 1 1 calc R . .
H17B H 0.6325 0.6106 0.3589 0.034 Uiso 1 1 calc R . .
C18 C 0.5011(6) 0.6573(5) 0.3510(5) 0.023(2) Uani 1 1 d U . .
H18A H 0.5079 0.6909 0.3858 0.028 Uiso 1 1 calc R . .
H18B H 0.4643 0.6846 0.3123 0.028 Uiso 1 1 calc R . .
C19 C 0.2565(6) 0.8137(5) 0.5816(5) 0.021(2) Uani 1 1 d . . .
C20 C 0.3325(6) 0.8530(5) 0.5934(5) 0.022(2) Uani 1 1 d . . .
H20A H 0.3793 0.8684 0.5546 0.026 Uiso 1 1 calc R . .
C21 C 0.3422(6) 0.8704(5) 0.6611(5) 0.023(2) Uani 1 1 d . . .
H21A H 0.3951 0.8973 0.6678 0.028 Uiso 1 1 calc R . .
C22 C 0.2763(6) 0.8491(6) 0.7170(5) 0.027(2) Uani 1 1 d . . .
C23 C 0.2000(6) 0.8092(5) 0.7062(4) 0.019(2) Uani 1 1 d . . .
C24 C 0.1894(6) 0.7916(5) 0.6395(5) 0.019(2) Uani 1 1 d U . .
H24A H 0.1365 0.7644 0.6333 0.023 Uiso 1 1 calc R . .
C25 C 0.3593(6) 0.8813(6) 0.8109(5) 0.033(3) Uani 1 1 d . . .
H25A H 0.3689 0.9369 0.7972 0.040 Uiso 1 1 calc R . .
H25B H 0.4128 0.8551 0.7885 0.040 Uiso 1 1 calc R . .
C26 C 0.3509(6) 0.8566(6) 0.8915(5) 0.035(3) Uani 1 1 d . . .
H26A H 0.3474 0.8005 0.9051 0.042 Uiso 1 1 calc R . .
H26B H 0.4056 0.8732 0.9116 0.042 Uiso 1 1 calc R . .
C27 C 0.2471(7) 0.8705(6) 0.9962(5) 0.033(3) Uani 1 1 d . . .
H27A H 0.2063 0.9102 1.0136 0.040 Uiso 1 1 calc R . .
H27B H 0.3057 0.8680 1.0196 0.040 Uiso 1 1 calc R . .
C28 C 0.1995(7) 0.7947(6) 1.0182(5) 0.035(3) Uani 1 1 d . . .
H28A H 0.2412 0.7533 1.0053 0.042 Uiso 1 1 calc R . .
H28B H 0.1809 0.7833 1.0710 0.042 Uiso 1 1 calc R . .
C29 C 0.0580(7) 0.7374(6) 0.9976(5) 0.035(3) Uani 1 1 d . . .
H29A H 0.0383 0.7270 1.0502 0.041 Uiso 1 1 calc R . .
H29B H 0.0903 0.6916 0.9845 0.041 Uiso 1 1 calc R . .
C30 C -0.0254(6) 0.7593(6) 0.9545(5) 0.034(3) Uani 1 1 d . . .
H30A H -0.0671 0.7152 0.9619 0.040 Uiso 1 1 calc R . .
H30B H -0.0607 0.8013 0.9725 0.040 Uiso 1 1 calc R . .
C31 C 0.0183(6) 0.7181(5) 0.8416(5) 0.027(2) Uani 1 1 d U . .
H31A H -0.0408 0.6911 0.8437 0.032 Uiso 1 1 calc R . .
H31B H 0.0642 0.6820 0.8655 0.032 Uiso 1 1 calc R . .
C32 C 0.0541(6) 0.7483(5) 0.7643(5) 0.027(2) Uani 1 1 d . . .
H32A H 0.0697 0.7061 0.7381 0.032 Uiso 1 1 calc R . .
H32B H 0.0068 0.7819 0.7392 0.032 Uiso 1 1 calc R . .
C33 C 0.0955(6) 0.8841(5) 0.5079(5) 0.023(2) Uani 1 1 d . . .
C34 C 0.0103(6) 0.8491(5) 0.5262(5) 0.021(2) Uani 1 1 d . . .
H34A H -0.0029 0.8073 0.5050 0.025 Uiso 1 1 calc R . .
C35 C -0.0572(6) 0.8744(5) 0.5759(5) 0.025(2) Uani 1 1 d . . .
H35A H -0.1146 0.8487 0.5894 0.030 Uiso 1 1 calc R . .
C36 C -0.0394(6) 0.9360(5) 0.6046(4) 0.024(2) Uani 1 1 d . . .
C37 C 0.0469(6) 0.9706(5) 0.5873(5) 0.021(2) Uani 1 1 d . . .
C38 C 0.1127(6) 0.9445(5) 0.5401(4) 0.0159(19) Uani 1 1 d U . .
H38A H 0.1716 0.9683 0.5292 0.019 Uiso 1 1 calc R . .
C39 C -0.1789(6) 0.9229(6) 0.6855(5) 0.029(2) Uani 1 1 d . . .
H39A H -0.1588 0.8709 0.7073 0.035 Uiso 1 1 calc R . .
H39B H -0.2222 0.9194 0.6490 0.035 Uiso 1 1 calc R . .
C40 C -0.2250(6) 0.9625(6) 0.7423(5) 0.031(2) Uani 1 1 d . . .
H40A H -0.2368 1.0166 0.7211 0.037 Uiso 1 1 calc R . .
H40B H -0.2856 0.9388 0.7617 0.037 Uiso 1 1 calc R . .
C41 C -0.1956(6) 1.0072(5) 0.8484(5) 0.026(2) Uani 1 1 d . . .
H41A H -0.1777 0.9848 0.8972 0.031 Uiso 1 1 calc R . .
H41B H -0.2643 1.0129 0.8518 0.031 Uiso 1 1 calc R . .
C42 C -0.1522(6) 1.0849(5) 0.8231(5) 0.025(2) Uani 1 1 d . . .
H42A H -0.1544 1.1019 0.7703 0.030 Uiso 1 1 calc R . .
H42B H -0.1863 1.1228 0.8482 0.030 Uiso 1 1 calc R . .
C43 C -0.0056(7) 1.1469(5) 0.8205(5) 0.039(3) Uani 1 1 d . . .
H43A H 0.0502 1.1414 0.8475 0.047 Uiso 1 1 calc R . .
H43B H -0.0445 1.1892 0.8348 0.047 Uiso 1 1 calc R . .
C44 C 0.0246(7) 1.1664(6) 0.7404(6) 0.045(3) Uani 1 1 d . . .
H44A H -0.0294 1.1641 0.7128 0.054 Uiso 1 1 calc R . .
H44B H 0.0487 1.2188 0.7278 0.054 Uiso 1 1 calc R . .
C45 C 0.1321(6) 1.1335(6) 0.6472(5) 0.032(2) Uani 1 1 d . . .
H45A H 0.1922 1.1595 0.6435 0.038 Uiso 1 1 calc R . .
H45B H 0.0886 1.1686 0.6191 0.038 Uiso 1 1 calc R . .
C46 C 0.1463(6) 1.0627(5) 0.6167(5) 0.030(2) Uani 1 1 d . . .
H46A H 0.1714 1.0752 0.5651 0.036 Uiso 1 1 calc R . .
H46B H 0.1909 1.0279 0.6437 0.036 Uiso 1 1 calc R . .
C47 C 0.2121(6) 0.7863(5) 0.3541(4) 0.018(2) Uani 1 1 d . . .
C48 C 0.2898(5) 0.8283(5) 0.3282(4) 0.020(2) Uani 1 1 d . . .
H48A H 0.3094 0.8626 0.3559 0.023 Uiso 1 1 calc R . .
C49 C 0.3414(6) 0.8228(5) 0.2629(4) 0.019(2) Uani 1 1 d . . .
H49A H 0.3944 0.8537 0.2465 0.022 Uiso 1 1 calc R . .
C50 C 0.3155(6) 0.7724(5) 0.2218(5) 0.025(2) Uani 1 1 d . . .
C51 C 0.2356(6) 0.7287(5) 0.2466(5) 0.022(2) Uani 1 1 d . . .
C52 C 0.1857(6) 0.7363(5) 0.3117(5) 0.023(2) Uani 1 1 d . . .
H52A H 0.1318 0.7065 0.3280 0.028 Uiso 1 1 calc R . .
C53 C 0.1433(7) 0.6269(6) 0.2290(5) 0.036(3) Uani 1 1 d . . .
H53A H 0.0815 0.6518 0.2355 0.043 Uiso 1 1 calc R . .
H53B H 0.1580 0.5970 0.2764 0.043 Uiso 1 1 calc R . .
C54 C 0.1432(7) 0.5759(6) 0.1741(6) 0.037(3) Uani 1 1 d . . .
H54A H 0.0918 0.5393 0.1880 0.045 Uiso 1 1 calc R . .
H54B H 0.1351 0.6065 0.1255 0.045 Uiso 1 1 calc R . .
C55 C 0.2554(10) 0.4913(8) 0.1222(8) 0.079(4) Uani 1 1 d . . .
H55A H 0.1981 0.4738 0.1064 0.094 Uiso 1 1 calc R . .
H55B H 0.2906 0.4459 0.1445 0.094 Uiso 1 1 calc R . .
C56 C 0.3121(9) 0.5327(7) 0.0593(6) 0.061(4) Uani 1 1 d U . .
H56A H 0.3184 0.5028 0.0202 0.074 Uiso 1 1 calc R . .
H56B H 0.2812 0.5819 0.0410 0.074 Uiso 1 1 calc R . .
C57 C 0.4584(8) 0.5989(6) 0.0252(5) 0.046(3) Uani 1 1 d . . .
H57A H 0.4198 0.6438 0.0067 0.056 Uiso 1 1 calc R . .
H57B H 0.4819 0.5744 -0.0159 0.056 Uiso 1 1 calc R . .
C58 C 0.5386(8) 0.6231(6) 0.0594(5) 0.043(3) Uani 1 1 d . . .
H58A H 0.5728 0.5773 0.0822 0.051 Uiso 1 1 calc R . .
H58B H 0.5819 0.6531 0.0212 0.051 Uiso 1 1 calc R . .
C59 C 0.5004(7) 0.7464(6) 0.0833(5) 0.039(3) Uani 1 1 d . . .
H59A H 0.4613 0.7543 0.0424 0.047 Uiso 1 1 calc R . .
H59B H 0.5624 0.7681 0.0652 0.047 Uiso 1 1 calc R . .
C60 C 0.4554(6) 0.7857(6) 0.1429(5) 0.032(3) Uani 1 1 d . . .
H60A H 0.4883 0.7710 0.1870 0.039 Uiso 1 1 calc R . .
H60B H 0.4581 0.8416 0.1270 0.039 Uiso 1 1 calc R . .
C1S C 0.3639(7) 0.1654(6) 0.3727(6) 0.043(3) Uani 1 1 d . . .
H1SA H 0.3482 0.2176 0.3579 0.052 Uiso 1 1 calc R . .
C2S C 0.4028(7) 0.1244(7) 0.3208(6) 0.039(3) Uani 1 1 d . . .
H2SA H 0.4118 0.1478 0.2710 0.047 Uiso 1 1 calc R . .
C3S C 0.4280(7) 0.0490(6) 0.3435(7) 0.048(3) Uani 1 1 d . . .
H3SA H 0.4568 0.0208 0.3093 0.057 Uiso 1 1 calc R . .
C4S C 0.4117(7) 0.0138(7) 0.4163(7) 0.048(3) Uani 1 1 d . . .
H4SA H 0.4280 -0.0383 0.4313 0.058 Uiso 1 1 calc R . .
C5S C 0.3723(7) 0.0547(7) 0.4657(6) 0.044(3) Uani 1 1 d . . .
H5SA H 0.3616 0.0302 0.5150 0.053 Uiso 1 1 calc R . .
C6S C 0.3473(8) 0.1311(6) 0.4461(7) 0.047(3) Uani 1 1 d . . .
H6SA H 0.3202 0.1591 0.4811 0.056 Uiso 1 1 calc R . .
C7S C 0.1125(8) 0.3353(6) 0.5689(7) 0.053(3) Uani 1 1 d U . .
H7SA H 0.1357 0.2987 0.5410 0.063 Uiso 1 1 calc R . .
C8S C 0.0395(8) 0.3821(7) 0.5485(7) 0.058(4) Uani 1 1 d U . .
H8SA H 0.0109 0.3780 0.5065 0.069 Uiso 1 1 calc R . .
C9S C 0.0084(9) 0.4338(8) 0.5879(7) 0.061(4) Uani 1 1 d . . .
H9SA H -0.0419 0.4669 0.5731 0.073 Uiso 1 1 calc R . .
C10S C 0.0486(9) 0.4402(7) 0.6506(8) 0.063(4) Uani 1 1 d . . .
H10B H 0.0261 0.4780 0.6772 0.075 Uiso 1 1 calc R . .
C11S C 0.1189(10) 0.3934(8) 0.6734(8) 0.074(4) Uani 1 1 d U . .
H11C H 0.1443 0.3960 0.7172 0.088 Uiso 1 1 calc R . .
C12S C 0.1530(8) 0.3419(7) 0.6320(7) 0.059(4) Uani 1 1 d U . .
H12C H 0.2046 0.3101 0.6460 0.071 Uiso 1 1 calc R . .
C13S C 0.3989(9) 0.2087(8) 0.1042(7) 0.067(4) Uani 1 1 d U . .
H13C H 0.4469 0.1852 0.0775 0.080 Uiso 1 1 calc R . .
C14S C 0.3077(9) 0.1883(7) 0.1058(6) 0.053(3) Uani 1 1 d . . .
H14C H 0.2918 0.1515 0.0793 0.063 Uiso 1 1 calc R . .
C15S C 0.2404(8) 0.2219(6) 0.1461(7) 0.048(3) Uani 1 1 d . . .
H15C H 0.1768 0.2093 0.1471 0.058 Uiso 1 1 calc R . .
C16S C 0.2652(9) 0.2740(7) 0.1853(7) 0.061(4) Uani 1 1 d . . .
H16C H 0.2183 0.2953 0.2148 0.073 Uiso 1 1 calc R . .
C17S C 0.3555(10) 0.2960(7) 0.1828(8) 0.069(4) Uani 1 1 d U . .
H17C H 0.3715 0.3329 0.2092 0.083 Uiso 1 1 calc R . .
C18S C 0.4205(9) 0.2637(8) 0.1420(7) 0.066(4) Uani 1 1 d U . .
H18C H 0.4834 0.2790 0.1388 0.079 Uiso 1 1 calc R . .
O7W O -0.1302(5) 0.9295(4) 1.0305(4) 0.054(2) Uani 1 1 d . . .
O8W O 0.3430(7) 1.0814(6) 0.8282(5) 0.100(4) Uani 1 1 d U . .
O9W O -0.0157(18) 0.5202(13) 0.9629(12) 0.135(9) Uani 0.50 1 d PU . .

loop_
_atom_site_aniso_label
_atom_site_aniso_U_11
_atom_site_aniso_U_22
_atom_site_aniso_U_33
_atom_site_aniso_U_23
_atom_site_aniso_U_13
_atom_site_aniso_U_12
Cl1 0.0373(15) 0.0353(15) 0.0289(14) -0.0147(12) -0.0034(12) 0.0084(12)
O11' 0.091(6) 0.043(5) 0.037(5) -0.013(4) -0.028(4) 0.042(5)
O12' 0.053(5) 0.051(5) 0.027(4) -0.023(4) 0.002(3) 0.018(4)
O13' 0.055(5) 0.071(6) 0.062(6) -0.021(5) 0.012(4) -0.009(5)
O14' 0.035(4) 0.066(6) 0.055(5) -0.035(4) -0.005(4) 0.013(4)
Cl2 0.0347(16) 0.0279(15) 0.068(2) -0.0131(14) -0.0049(15) -0.0042(13)
O21 0.041(5) 0.032(4) 0.085(6) -0.016(4) -0.007(4) -0.015(4)
O22 0.033(5) 0.055(5) 0.104(7) -0.036(5) 0.026(5) -0.005(4)
O23 0.048(5) 0.061(6) 0.056(5) -0.004(5) -0.025(4) -0.002(4)
O24 0.034(4) 0.034(4) 0.069(5) -0.003(4) -0.007(4) 0.001(4)
Cl3 0.0383(17) 0.052(2) 0.057(2) -0.0192(17) 0.0092(15) -0.0176(15)
O31 0.031(4) 0.070(6) 0.061(5) -0.024(5) 0.017(4) -0.022(4)
O32 0.055(8) 0.061(9) 0.051(7) -0.007(7) 0.008(5) -0.008(6)
O33 0.110(12) 0.112(12) 0.125(14) 0.029(10) 0.046(10) 0.050(10)
O34 0.075(9) 0.105(13) 0.133(12) -0.073(10) 0.030(8) -0.047(9)
O35 0.018(17) 0.08(2) 0.08(2) 0.005(16) 0.008(15) -0.021(14)
O36 0.028(13) 0.038(15) 0.030(14) 0.006(9) -0.021(9) -0.014(9)
O37 0.14(3) 0.12(4) 0.12(3) -0.011(19) -0.017(19) 0.012(19)
Cl4 0.073(4) 0.087(4) 0.061(4) 0.024(3) 0.003(3) -0.045(3)
O41 0.038(8) 0.144(13) 0.089(10) -0.072(10) 0.003(7) -0.006(8)
O42 0.075(10) 0.137(13) 0.070(10) 0.010(10) -0.009(8) -0.042(10)
O43 0.092(12) 0.144(14) 0.171(15) -0.016(12) -0.074(11) -0.055(11)
O44 0.125(14) 0.163(16) 0.142(14) 0.032(13) 0.029(12) 0.068(13)
O10W 0.096(17) 0.045(15) 0.120(19) 0.002(14) -0.045(15) -0.044(14)
Cl5 0.114(8) 0.058(6) 0.080(7) 0.007(6) -0.013(6) -0.032(6)
O51 0.088(15) 0.088(15) 0.083(14) -0.054(12) -0.027(13) 0.003(13)
O52 0.15(2) 0.14(2) 0.14(2) 0.000(16) -0.064(16) -0.080(17)
O53 0.16(2) 0.064(15) 0.073(15) 0.011(13) -0.014(15) -0.004(15)
O54 0.073(14) 0.050(13) 0.145(18) -0.038(13) 0.024(13) -0.031(12)
O11W 0.076(16) 0.062(15) 0.082(16) -0.008(10) -0.006(10) -0.033(10)
Ca1 0.0168(10) 0.0145(9) 0.0242(10) -0.0043(8) -0.0024(8) 0.0011(8)
Ca2 0.0206(10) 0.0256(11) 0.0236(11) -0.0034(9) -0.0071(8) 0.0034(9)
O1W 0.024(4) 0.019(3) 0.035(4) -0.005(3) -0.008(3) 0.003(3)
O2W 0.038(4) 0.024(4) 0.029(4) -0.013(3) -0.008(3) 0.005(3)
O3W 0.028(4) 0.031(4) 0.060(5) 0.006(4) -0.011(4) -0.007(3)
O4W 0.020(3) 0.019(3) 0.030(4) -0.001(3) -0.011(3) 0.005(3)
O5W 0.044(4) 0.019(4) 0.030(4) -0.009(3) 0.000(3) 0.011(3)
O6W 0.026(4) 0.025(4) 0.059(5) -0.003(4) -0.009(3) -0.001(3)
O1 0.026(3) 0.009(3) 0.033(4) -0.002(3) 0.011(3) 0.000(3)
O2 0.022(3) 0.011(3) 0.030(4) 0.000(3) 0.003(3) 0.002(3)
O3 0.018(3) 0.020(3) 0.036(4) -0.006(3) -0.008(3) 0.006(3)
O4 0.027(4) 0.016(3) 0.032(4) -0.003(3) -0.005(3) -0.003(3)
O5 0.019(3) 0.013(3) 0.028(4) -0.008(3) 0.002(3) -0.002(3)
O6 0.020(3) 0.048(4) 0.027(4) -0.020(3) 0.000(3) -0.009(3)
O7 0.027(4) 0.032(4) 0.025(4) -0.005(3) -0.004(3) 0.007(3)
O8 0.019(3) 0.031(4) 0.031(4) -0.006(3) -0.004(3) 0.000(3)
O9 0.020(3) 0.030(4) 0.023(4) -0.006(3) 0.004(3) 0.003(3)
O10 0.021(3) 0.018(3) 0.025(3) -0.006(3) 0.000(3) -0.003(3)
O11 0.019(3) 0.028(4) 0.026(4) -0.010(3) 0.001(3) 0.002(3)
O12 0.021(3) 0.022(4) 0.033(4) -0.012(3) -0.005(3) 0.005(3)
O13 0.025(4) 0.024(4) 0.050(4) -0.011(3) -0.006(3) 0.006(3)
O14 0.028(4) 0.027(4) 0.033(4) -0.012(3) -0.008(3) 0.012(3)
O15 0.017(3) 0.023(4) 0.032(4) -0.007(3) -0.006(3) 0.001(3)
O16 0.028(4) 0.027(4) 0.025(4) -0.007(3) -0.001(3) 0.000(3)
O17 0.042(5) 0.026(4) 0.068(5) -0.023(4) -0.005(4) 0.005(4)
O18 0.058(5) 0.035(4) 0.033(4) -0.005(4) -0.012(4) -0.001(4)
O19 0.039(4) 0.023(4) 0.028(4) -0.004(3) 0.005(3) 0.009(3)
O20 0.022(3) 0.026(4) 0.022(3) -0.002(3) -0.003(3) 0.002(3)
C1 0.022(5) 0.018(5) 0.022(5) -0.001(4) 0.004(4) -0.006(4)
C2 0.023(5) 0.030(6) 0.014(5) -0.006(4) 0.000(4) 0.003(4)
C3 0.025(5) 0.014(5) 0.026(5) 0.005(4) 0.002(4) -0.001(4)
C4 0.015(5) 0.030(6) 0.019(5) -0.003(4) -0.003(4) -0.002(4)
C5 0.019(4) 0.021(4) 0.013(4) -0.007(4) -0.007(4) 0.000(4)
C6 0.017(5) 0.032(6) 0.012(5) 0.006(4) 0.005(4) -0.006(4)
C7 0.027(5) 0.015(5) 0.018(5) 0.004(4) 0.003(4) -0.002(4)
C8 0.017(5) 0.025(5) 0.032(6) -0.014(5) 0.000(4) 0.005(4)
C9 0.016(5) 0.027(5) 0.012(5) -0.004(4) -0.003(4) 0.007(4)
C10 0.028(5) 0.016(4) 0.015(4) -0.012(4) -0.004(4) -0.003(4)
C11 0.030(5) 0.013(5) 0.033(6) -0.011(4) 0.003(4) -0.001(4)
C12 0.039(6) 0.014(5) 0.020(5) -0.002(4) 0.000(4) 0.003(4)
C13 0.027(5) 0.018(5) 0.035(6) -0.007(5) 0.008(5) -0.008(4)
C14 0.032(6) 0.028(6) 0.025(5) -0.003(5) -0.004(4) 0.020(5)
C15 0.021(5) 0.023(5) 0.049(7) -0.020(5) -0.009(5) 0.003(4)
C16 0.019(5) 0.032(6) 0.043(6) -0.019(5) 0.009(5) 0.001(4)
C17 0.023(5) 0.028(6) 0.033(6) -0.007(5) 0.005(4) -0.008(4)
C18 0.025(5) 0.014(4) 0.030(5) -0.003(4) 0.003(4) -0.009(4)
C19 0.017(5) 0.016(5) 0.029(5) 0.000(4) -0.004(4) 0.007(4)
C20 0.019(5) 0.027(5) 0.016(5) 0.006(4) -0.002(4) 0.000(4)
C21 0.017(5) 0.018(5) 0.033(6) -0.001(4) -0.004(4) -0.003(4)
C22 0.021(5) 0.037(6) 0.025(5) -0.009(5) -0.002(4) -0.004(5)
C23 0.024(5) 0.018(5) 0.014(5) 0.002(4) -0.008(4) 0.005(4)
C24 0.022(4) 0.013(4) 0.026(5) -0.005(4) -0.013(4) 0.007(4)
C25 0.025(6) 0.040(7) 0.038(6) -0.015(5) -0.009(5) -0.001(5)
C26 0.020(5) 0.051(7) 0.035(6) -0.007(6) -0.009(5) -0.004(5)
C27 0.045(7) 0.037(6) 0.023(6) -0.014(5) -0.009(5) 0.007(5)
C28 0.035(6) 0.042(7) 0.030(6) -0.012(5) -0.005(5) 0.010(5)
C29 0.039(6) 0.030(6) 0.027(6) 0.010(5) 0.002(5) 0.000(5)
C30 0.024(5) 0.054(7) 0.022(5) -0.008(5) 0.003(4) 0.006(5)
C31 0.029(5) 0.032(5) 0.020(5) -0.011(4) 0.006(4) 0.000(4)
C32 0.026(5) 0.026(5) 0.030(6) -0.010(5) -0.001(4) -0.008(4)
C33 0.021(5) 0.025(5) 0.024(5) -0.007(4) -0.007(4) 0.001(4)
C34 0.017(5) 0.022(5) 0.027(5) -0.012(4) -0.006(4) -0.001(4)
C35 0.019(5) 0.023(5) 0.035(6) -0.006(5) -0.006(4) 0.000(4)
C36 0.026(5) 0.034(6) 0.012(5) -0.002(4) -0.006(4) 0.001(5)
C37 0.015(5) 0.017(5) 0.032(6) -0.005(4) -0.001(4) -0.005(4)
C38 0.017(4) 0.013(4) 0.017(4) -0.005(4) 0.005(4) -0.003(3)
C39 0.015(5) 0.045(7) 0.029(6) -0.016(5) 0.005(4) -0.004(5)
C40 0.021(5) 0.034(6) 0.037(6) -0.004(5) -0.005(5) 0.007(5)
C41 0.027(5) 0.026(5) 0.027(5) -0.014(5) 0.003(4) -0.003(4)
C42 0.026(5) 0.026(5) 0.025(5) -0.013(4) 0.000(4) 0.010(4)
C43 0.051(7) 0.017(5) 0.049(7) -0.015(5) 0.013(6) 0.000(5)
C44 0.043(7) 0.034(6) 0.052(7) -0.002(6) 0.009(6) 0.019(5)
C45 0.023(5) 0.035(6) 0.038(6) -0.006(5) -0.005(5) -0.006(5)
C46 0.020(5) 0.036(6) 0.032(6) -0.004(5) -0.001(4) 0.001(5)
C47 0.020(5) 0.020(5) 0.012(4) -0.001(4) -0.004(4) 0.006(4)
C48 0.015(5) 0.026(5) 0.018(5) -0.003(4) 0.000(4) -0.004(4)
C49 0.025(5) 0.012(5) 0.018(5) -0.003(4) 0.001(4) 0.003(4)
C50 0.031(6) 0.016(5) 0.023(5) 0.003(4) 0.005(4) 0.006(4)
C51 0.020(5) 0.024(5) 0.024(5) -0.010(4) -0.004(4) 0.006(4)
C52 0.020(5) 0.023(5) 0.027(5) -0.005(4) -0.002(4) 0.009(4)
C53 0.032(6) 0.036(6) 0.037(6) -0.005(5) 0.002(5) -0.001(5)
C54 0.036(6) 0.029(6) 0.052(7) -0.019(6) -0.009(5) 0.001(5)
C55 0.073(10) 0.076(11) 0.097(12) -0.039(10) -0.013(9) 0.008(9)
C56 0.074(7) 0.067(7) 0.043(6) -0.001(6) -0.021(6) -0.014(6)
C57 0.069(8) 0.039(7) 0.025(6) -0.002(5) 0.015(6) 0.011(6)
C58 0.052(7) 0.037(7) 0.035(6) -0.009(6) 0.014(6) 0.005(6)
C59 0.042(7) 0.046(7) 0.030(6) -0.015(6) 0.010(5) 0.001(6)
C60 0.024(5) 0.043(7) 0.028(6) -0.009(5) 0.006(4) -0.007(5)
C1S 0.043(7) 0.030(6) 0.056(8) 0.001(6) -0.018(6) -0.012(5)
C2S 0.027(6) 0.056(8) 0.035(6) -0.006(6) -0.008(5) -0.009(6)
C3S 0.041(7) 0.036(7) 0.065(9) -0.008(7) -0.008(6) 0.003(6)
C4S 0.038(7) 0.045(7) 0.062(9) -0.002(7) -0.017(6) 0.001(6)
C5S 0.048(7) 0.050(8) 0.037(7) -0.010(6) -0.006(6) -0.011(6)
C6S 0.050(7) 0.031(7) 0.062(8) -0.013(6) -0.006(6) -0.006(6)
C7S 0.044(6) 0.036(6) 0.069(7) 0.007(6) 0.010(6) -0.016(5)
C8S 0.044(6) 0.058(7) 0.064(7) 0.010(6) -0.008(6) -0.012(6)
C9S 0.044(8) 0.060(9) 0.062(9) 0.024(8) 0.003(7) 0.005(7)
C10S 0.060(9) 0.040(8) 0.085(11) -0.008(8) 0.000(8) -0.002(7)
C11S 0.069(8) 0.059(7) 0.095(8) -0.009(7) -0.025(7) -0.014(6)
C12S 0.029(6) 0.059(7) 0.079(7) 0.022(6) -0.018(6) -0.011(5)
C13S 0.058(7) 0.074(8) 0.055(7) 0.005(6) 0.007(6) 0.028(6)
C14S 0.064(9) 0.058(8) 0.034(7) 0.000(6) -0.012(6) 0.014(7)
C15S 0.045(7) 0.031(7) 0.068(9) 0.001(6) -0.020(7) -0.012(6)
C16S 0.060(9) 0.058(9) 0.060(9) -0.014(7) 0.006(7) 0.027(7)
C17S 0.081(8) 0.047(7) 0.084(8) -0.011(6) -0.033(7) 0.000(6)
C18S 0.046(6) 0.061(7) 0.077(8) 0.031(6) -0.022(6) -0.018(6)
O7W 0.056(5) 0.067(6) 0.048(5) -0.034(4) -0.005(4) 0.009(4)
O8W 0.093(7) 0.117(8) 0.095(7) -0.026(7) -0.002(6) -0.052(7)
O9W 0.156(12) 0.108(12) 0.156(13) -0.036(9) -0.041(9) -0.062(9)

loop_
_atom_type_symbol
_atom_type_description
_atom_type_scat_dispersion_real
_atom_type_scat_dispersion_imag
_atom_type_scat_source
C C 0.0033 0.0016 'International Tables Vol C Tables 4.2.6.8 and 6.1.1.4'
H H 0.0000 0.0000 'International Tables Vol C Tables 4.2.6.8 and 6.1.1.4'
O O 0.0106 0.0060 'International Tables Vol C Tables 4.2.6.8 and 6.1.1.4'
Cl Cl 0.1484 0.1585 'International Tables Vol C Tables 4.2.6.8 and 6.1.1.4'
Ca Ca 0.2262 0.3064 'International Tables Vol C Tables 4.2.6.8 and 6.1.1.4'

loop_
_geom_angle_atom_site_label_1
_geom_angle_atom_site_label_2
_geom_angle_atom_site_label_3
_geom_angle
_geom_angle_site_symmetry_1
_geom_angle_site_symmetry_3
_geom_angle_publ_flag
O12' Cl1 O14' 111.1(4) . . ?
O12' Cl1 O11' 109.7(4) . . ?
O14' Cl1 O11' 108.3(5) . . ?
O12' Cl1 O13' 109.3(5) . . ?
O14' Cl1 O13' 109.4(5) . . ?
O11' Cl1 O13' 109.2(5) . . ?
O21 Cl2 O24 110.1(4) . . ?
O21 Cl2 O23 109.1(5) . . ?
O24 Cl2 O23 108.4(5) . . ?
O21 Cl2 O22 112.1(5) . . ?
O24 Cl2 O22 107.4(5) . . ?
O23 Cl2 O22 109.6(5) . . ?
O36 Cl3 O33 74.7(12) . . ?
O36 Cl3 O32 128.6(12) . . ?
O33 Cl3 O32 112.2(7) . . ?
O36 Cl3 O31 112.5(9) . . ?
O33 Cl3 O31 110.2(6) . . ?
O32 Cl3 O31 111.8(5) . . ?
O36 Cl3 O37 111.2(11) . . ?
O33 Cl3 O37 132.9(14) . . ?
O32 Cl3 O37 27.0(18) . . ?
O31 Cl3 O37 109.7(10) . . ?
O36 Cl3 O35 110.0(10) . . ?
O33 Cl3 O35 37.3(13) . . ?
O32 Cl3 O35 80.7(17) . . ?
O31 Cl3 O35 106.3(9) . . ?
O37 Cl3 O35 106.8(10) . . ?
O36 Cl3 O34 35.2(12) . . ?
O33 Cl3 O34 109.0(7) . . ?
O32 Cl3 O34 106.6(7) . . ?
O31 Cl3 O34 106.8(6) . . ?
O37 Cl3 O34 82.0(16) . . ?
O35 Cl3 O34 140.1(11) . . ?
O44 Cl4 O41 111.2(8) . . ?
O44 Cl4 O42 112.7(9) . . ?
O41 Cl4 O42 114.3(8) . . ?
O44 Cl4 O43 111.2(9) . . ?
O41 Cl4 O43 102.5(8) . . ?
O42 Cl4 O43 104.2(8) . . ?
O51 Cl5 O54 114.1(11) . . ?
O51 Cl5 O53 111.2(11) . . ?
O54 Cl5 O53 111.4(11) . . ?
O51 Cl5 O52 108.2(11) . . ?
O54 Cl5 O52 108.8(10) . . ?
O53 Cl5 O52 102.3(10) . . ?
O3W Ca1 O2W 86.1(2) . . ?
O3W Ca1 O1W 75.2(2) . . ?
O2W Ca1 O1W 78.5(2) . . ?
O3W Ca1 O3 142.0(2) . . ?
O2W Ca1 O3 76.8(2) . . ?
O1W Ca1 O3 132.0(2) . . ?
O3W Ca1 O4 147.4(2) . . ?
O2W Ca1 O4 88.2(2) . . ?
O1W Ca1 O4 72.1(2) . . ?
O3 Ca1 O4 66.6(2) . . ?
O3W Ca1 O2 81.0(2) . . ?
O2W Ca1 O2 92.0(2) . . ?
O1W Ca1 O2 154.8(2) . . ?
O3 Ca1 O2 66.20(19) . . ?
O4 Ca1 O2 131.4(2) . . ?
O3W Ca1 O5 109.2(2) . . ?
O2W Ca1 O5 148.8(2) . . ?
O1W Ca1 O5 79.4(2) . . ?
O3 Ca1 O5 102.7(2) . . ?
O4 Ca1 O5 64.05(19) . . ?
O2 Ca1 O5 116.7(2) . . ?
O3W Ca1 O1 76.7(2) . . ?
O2W Ca1 O1 151.6(2) . . ?
O1W Ca1 O1 117.7(2) . . ?
O3 Ca1 O1 103.1(2) . . ?
O4 Ca1 O1 118.3(2) . . ?
O2 Ca1 O1 63.25(19) . . ?
O5 Ca1 O1 59.59(18) . . ?
O4W Ca2 O5W 78.5(2) . . ?
O4W Ca2 O6W 77.2(2) . . ?
O5W Ca2 O6W 77.3(2) . . ?
O4W Ca2 O6 105.6(2) . . ?
O5W Ca2 O6 154.4(2) . . ?
O6W Ca2 O6 79.0(2) . . ?
O4W Ca2 O8 140.4(2) . . ?
O5W Ca2 O8 77.2(2) . . ?
O6W Ca2 O8 126.2(2) . . ?
O6 Ca2 O8 109.8(2) . . ?
O4W Ca2 O9 80.8(2) . . ?
O5W Ca2 O9 85.3(2) . . ?
O6W Ca2 O9 154.2(2) . . ?
O6 Ca2 O9 120.2(2) . . ?
O8 Ca2 O9 66.5(2) . . ?
O4W Ca2 O7 149.1(2) . . ?
O5W Ca2 O7 98.9(2) . . ?
O6W Ca2 O7 72.2(2) . . ?
O6 Ca2 O7 64.2(2) . . ?
O8 Ca2 O7 66.1(2) . . ?
O9 Ca2 O7 130.1(2) . . ?
O4W Ca2 O10 76.9(2) . . ?
O5W Ca2 O10 143.5(2) . . ?
O6W Ca2 O10 122.1(2) . . ?
O6 Ca2 O10 59.95(19) . . ?
O8 Ca2 O10 106.2(2) . . ?
O9 Ca2 O10 64.47(19) . . ?
O7 Ca2 O10 115.9(2) . . ?
C8 O1 C11 120.0(6) . . ?
C8 O1 Ca1 112.2(5) . . ?
C11 O1 Ca1 116.7(5) . . ?
C12 O2 C13 111.2(7) . . ?
C12 O2 Ca1 118.7(5) . . ?
C13 O2 Ca1 111.6(4) . . ?
C14 O3 C15 114.6(6) . . ?
C14 O3 Ca1 121.6(5) . . ?
C15 O3 Ca1 119.5(5) . . ?
C17 O4 C16 113.0(7) . . ?
C17 O4 Ca1 119.2(5) . . ?
C16 O4 Ca1 112.2(5) . . ?
C9 O5 C18 117.6(6) . . ?
C9 O5 Ca1 112.0(5) . . ?
C18 O5 Ca1 115.0(5) . . ?
C22 O6 C25 118.2(7) . . ?
C22 O6 Ca2 119.5(5) . . ?
C25 O6 Ca2 120.4(5) . . ?
C26 O7 C27 114.0(7) . . ?
C26 O7 Ca2 116.1(5) . . ?
C27 O7 Ca2 111.2(5) . . ?
C28 O8 C29 113.0(7) . . ?
C28 O8 Ca2 120.2(5) . . ?
C29 O8 Ca2 120.2(5) . . ?
C30 O9 C31 111.9(7) . . ?
C30 O9 Ca2 111.9(5) . . ?
C31 O9 Ca2 118.2(5) . . ?
C23 O10 C32 119.1(7) . . ?
C23 O10 Ca2 116.7(5) . . ?
C32 O10 Ca2 117.1(5) . . ?
C36 O11 C39 115.9(7) . . ?
C41 O12 C40 112.7(7) . . ?
C42 O13 C43 114.6(7) . . ?
C44 O14 C45 113.2(7) . . ?
C37 O15 C46 119.6(7) . . ?
C51 O16 C53 117.3(7) . . ?
C55 O17 C54 119.6(9) . . ?
C57 O18 C56 114.2(8) . . ?
C58 O19 C59 113.9(7) . . ?
C50 O20 C60 116.2(7) . . ?
C5 C1 C2 122.0(7) . . ?
C5 C1 C4 120.9(7) . . ?
C2 C1 C4 87.2(6) . . ?
C19 C2 C1 122.5(7) . . ?
C19 C2 C3 118.3(8) . . ?
C1 C2 C3 88.0(6) . . ?
C33 C3 C4 118.1(7) . . ?
C33 C3 C2 113.1(7) . . ?
C4 C3 C2 88.4(7) . . ?
C47 C4 C3 115.9(7) . . ?
C47 C4 C1 114.2(7) . . ?
C3 C4 C1 88.3(6) . . ?
C6 C5 C10 118.6(8) . . ?
C6 C5 C1 119.8(8) . . ?
C10 C5 C1 121.5(8) . . ?
C5 C6 C7 121.5(8) . . ?
C8 C7 C6 118.3(8) . . ?
C7 C8 C9 120.5(8) . . ?
C7 C8 O1 126.0(8) . . ?
C9 C8 O1 113.5(7) . . ?
C10 C9 C8 121.6(8) . . ?
C10 C9 O5 124.0(8) . . ?
C8 C9 O5 114.3(8) . . ?
C9 C10 C5 119.4(8) . . ?
O1 C11 C12 105.2(7) . . ?
O2 C12 C11 106.7(7) . . ?
O2 C13 C14 111.0(7) . . ?
O3 C14 C13 106.2(7) . . ?
O3 C15 C16 106.2(7) . . ?
O4 C16 C15 109.3(7) . . ?
O4 C17 C18 108.6(7) . . ?
O5 C18 C17 105.5(7) . . ?
C20 C19 C24 117.9(8) . . ?
C20 C19 C2 119.4(8) . . ?
C24 C19 C2 122.6(8) . . ?
C19 C20 C21 121.7(8) . . ?
C22 C21 C20 120.0(8) . . ?
C21 C22 O6 127.7(8) . . ?
C21 C22 C23 119.1(9) . . ?
O6 C22 C23 113.2(8) . . ?
C24 C23 O10 125.2(8) . . ?
C24 C23 C22 121.5(8) . . ?
O10 C23 C22 113.3(7) . . ?
C23 C24 C19 119.8(8) . . ?
O6 C25 C26 106.9(7) . . ?
O7 C26 C25 106.8(8) . . ?
O7 C27 C28 111.7(8) . . ?
O8 C28 C27 104.9(8) . . ?
O8 C29 C30 105.0(7) . . ?
O9 C30 C29 111.5(7) . . ?
O9 C31 C32 107.5(7) . . ?
O10 C32 C31 105.5(7) . . ?
C34 C33 C38 118.1(8) . . ?
C34 C33 C3 123.9(8) . . ?
C38 C33 C3 117.6(8) . . ?
C33 C34 C35 120.9(8) . . ?
C36 C35 C34 119.5(8) . . ?
C35 C36 O11 125.7(8) . . ?
C35 C36 C37 119.7(9) . . ?
O11 C36 C37 114.5(8) . . ?
C38 C37 O15 125.7(7) . . ?
C38 C37 C36 120.1(8) . . ?
O15 C37 C36 114.1(8) . . ?
C37 C38 C33 121.5(8) . . ?
O11 C39 C40 106.2(7) . . ?
O12 C40 C39 109.4(7) . . ?
O12 C41 C42 111.2(7) . . ?
O13 C42 C41 107.0(7) . . ?
O13 C43 C44 112.4(8) . . ?
O14 C44 C43 110.0(8) . . ?
O14 C45 C46 109.8(8) . . ?
O15 C46 C45 107.0(7) . . ?
C48 C47 C52 116.8(8) . . ?
C48 C47 C4 124.8(8) . . ?
C52 C47 C4 118.4(8) . . ?
C47 C48 C49 122.7(8) . . ?
C50 C49 C48 120.1(8) . . ?
O20 C50 C49 125.4(8) . . ?
O20 C50 C51 116.0(8) . . ?
C49 C50 C51 118.7(8) . . ?
O16 C51 C52 125.6(8) . . ?
O16 C51 C50 114.9(8) . . ?
C52 C51 C50 119.5(8) . . ?
C51 C52 C47 122.2(8) . . ?
O16 C53 C54 106.6(8) . . ?
O17 C54 C53 106.5(8) . . ?
O17 C55 C56 111.5(11) . . ?
O18 C56 C55 109.9(10) . . ?
O18 C57 C58 108.5(8) . . ?
O19 C58 C57 112.5(9) . . ?
O19 C59 C60 108.9(8) . . ?
O20 C60 C59 107.1(8) . . ?
C2S C1S C6S 121.6(11) . . ?
C3S C2S C1S 118.5(11) . . ?
C2S C3S C4S 120.7(12) . . ?
C5S C4S C3S 119.7(11) . . ?
C4S C5S C6S 122.1(11) . . ?
C5S C6S C1S 117.4(11) . . ?
C8S C7S C12S 119.0(13) . . ?
C9S C8S C7S 119.7(13) . . ?
C8S C9S C10S 121.2(13) . . ?
C11S C10S C9S 120.6(14) . . ?
C10S C11S C12S 118.4(14) . . ?
C11S C12S C7S 121.0(13) . . ?
C14S C13S C18S 119.7(13) . . ?
C15S C14S C13S 118.8(13) . . ?
C14S C15S C16S 119.7(12) . . ?
C17S C16S C15S 121.9(13) . . ?
C18S C17S C16S 117.7(13) . . ?
C17S C18S C13S 122.1(13) . . ?

loop_
_geom_bond_atom_site_label_1
_geom_bond_atom_site_label_2
_geom_bond_distance
_geom_bond_site_symmetry_2
_geom_bond_publ_flag
Cl1 O12' 1.432(6) . ?
Cl1 O14' 1.445(7) . ?
Cl1 O11' 1.451(7) . ?
Cl1 O13' 1.472(8) . ?
Cl2 O21 1.437(7) . ?
Cl2 O24 1.439(7) . ?
Cl2 O23 1.452(8) . ?
Cl2 O22 1.462(7) . ?
Cl3 O36 1.385(12) . ?
Cl3 O33 1.403(9) . ?
Cl3 O32 1.413(8) . ?
Cl3 O31 1.415(6) . ?
Cl3 O37 1.422(12) . ?
Cl3 O35 1.445(12) . ?
Cl3 O34 1.456(9) . ?
Cl4 O44 1.344(10) . ?
Cl4 O41 1.382(9) . ?
Cl4 O42 1.420(10) . ?
Cl4 O43 1.496(10) . ?
Cl5 O51 1.380(12) . ?
Cl5 O54 1.391(12) . ?
Cl5 O53 1.437(13) . ?
Cl5 O52 1.443(13) . ?
Ca1 O3W 2.354(6) . ?
Ca1 O2W 2.374(6) . ?
Ca1 O1W 2.379(6) . ?
Ca1 O3 2.438(6) . ?
Ca1 O4 2.494(6) . ?
Ca1 O2 2.504(6) . ?
Ca1 O5 2.528(6) . ?
Ca1 O1 2.535(6) . ?
Ca2 O4W 2.371(6) . ?
Ca2 O5W 2.387(6) . ?
Ca2 O6W 2.402(6) . ?
Ca2 O6 2.443(6) . ?
Ca2 O8 2.482(6) . ?
Ca2 O9 2.497(6) . ?
Ca2 O7 2.523(6) . ?
Ca2 O10 2.526(6) . ?
O1 C8 1.387(10) . ?
O1 C11 1.421(9) . ?
O2 C12 1.429(10) . ?
O2 C13 1.437(10) . ?
O3 C14 1.430(10) . ?
O3 C15 1.449(10) . ?
O4 C17 1.444(10) . ?
O4 C16 1.451(10) . ?
O5 C9 1.400(9) . ?
O5 C18 1.438(9) . ?
O6 C22 1.383(10) . ?
O6 C25 1.427(10) . ?
O7 C26 1.427(11) . ?
O7 C27 1.440(10) . ?
O8 C28 1.447(11) . ?
O8 C29 1.454(10) . ?
O9 C30 1.449(10) . ?
O9 C31 1.458(10) . ?
O10 C23 1.389(10) . ?
O10 C32 1.465(9) . ?
O11 C36 1.379(10) . ?
O11 C39 1.439(10) . ?
O12 C41 1.428(10) . ?
O12 C40 1.434(10) . ?
O13 C42 1.427(10) . ?
O13 C43 1.446(10) . ?
O14 C44 1.409(11) . ?
O14 C45 1.434(10) . ?
O15 C37 1.373(10) . ?
O15 C46 1.411(10) . ?
O16 C51 1.374(10) . ?
O16 C53 1.428(10) . ?
O17 C55 1.398(14) . ?
O17 C54 1.427(11) . ?
O18 C57 1.439(11) . ?
O18 C56 1.452(13) . ?
O19 C58 1.406(11) . ?
O19 C59 1.426(11) . ?
O20 C50 1.362(10) . ?
O20 C60 1.431(10) . ?
C1 C5 1.490(12) . ?
C1 C2 1.565(12) . ?
C1 C4 1.596(12) . ?
C2 C19 1.487(12) . ?
C2 C3 1.583(12) . ?
C3 C33 1.507(12) . ?
C3 C4 1.543(12) . ?
C4 C47 1.497(11) . ?
C5 C6 1.385(11) . ?
C5 C10 1.417(11) . ?
C6 C7 1.408(12) . ?
C7 C8 1.377(11) . ?
C8 C9 1.386(12) . ?
C9 C10 1.363(11) . ?
C11 C12 1.496(12) . ?
C13 C14 1.512(12) . ?
C15 C16 1.498(13) . ?
C17 C18 1.490(12) . ?
C19 C20 1.386(11) . ?
C19 C24 1.390(11) . ?
C20 C21 1.397(12) . ?
C21 C22 1.352(12) . ?
C22 C23 1.389(12) . ?
C23 C24 1.384(11) . ?
C25 C26 1.497(12) . ?
C27 C28 1.511(13) . ?
C29 C30 1.521(12) . ?
C31 C32 1.500(11) . ?
C33 C34 1.381(11) . ?
C33 C38 1.384(11) . ?
C34 C35 1.408(12) . ?
C35 C36 1.366(12) . ?
C36 C37 1.393(11) . ?
C37 C38 1.369(11) . ?
C39 C40 1.489(12) . ?
C41 C42 1.519(12) . ?
C43 C44 1.508(13) . ?
C45 C46 1.493(13) . ?
C47 C48 1.367(11) . ?
C47 C52 1.402(12) . ?
C48 C49 1.393(11) . ?
C49 C50 1.386(12) . ?
C50 C51 1.405(12) . ?
C51 C52 1.388(12) . ?
C53 C54 1.511(13) . ?
C55 C56 1.460(16) . ?
C57 C58 1.499(14) . ?
C59 C60 1.521(13) . ?
C1S C2S 1.398(14) . ?
C1S C6S 1.405(14) . ?
C2S C3S 1.384(15) . ?
C3S C4S 1.398(15) . ?
C4S C5S 1.364(15) . ?
C5S C6S 1.392(15) . ?
C7S C8S 1.363(16) . ?
C7S C12S 1.409(16) . ?
C8S C9S 1.337(17) . ?
C9S C10S 1.399(17) . ?
C10S C11S 1.344(17) . ?
C11S C12S 1.371(18) . ?
C13S C14S 1.375(16) . ?
C13S C18S 1.387(18) . ?
C14S C15S 1.368(16) . ?
C15S C16S 1.380(16) . ?
C16S C17S 1.370(16) . ?
C17S C18S 1.340(18) . ?
O9W O9W 1.55(4) 2_567 ?
